data_4064569
loop_
_publ_author_name
'Uhl, Werner'
'Claesener, Michael'
'Kovert, Dirk'
'Hepp, Alexander'
'W\"urthwein, Ernst-Ulrich'
'Ghavtadze, Nugzar'

_publ_section_title
;
 A Unique Chlorine--Methyl Exchange Reaction upon Treatment of
 Dichloroorganogallium Compounds, RGaCl2, with the Bulky Alkyllithium
 Derivative LiC(SiMe3)3
;
_journal_issue 11
_journal_name_full Organometallics
_journal_page_first 3075
_journal_paper_doi 10.1021/om200176y
_journal_volume 30
_journal_year 2011
_chemical_formula_sum 'C52 H42 Cl4 Ga2 Si2'
_chemical_formula_weight 1004.28
_chemical_name_systematic
; 
 ? 
;
_space_group_IT_number 2
_symmetry_cell_setting triclinic
_symmetry_space_group_name_Hall '-P 1'
_symmetry_space_group_name_H-M 'P -1'
_atom_sites_solution_hydrogens geom
_atom_sites_solution_primary direct
_atom_sites_solution_secondary difmap
_audit_creation_method SHELXL-97
_cell_angle_alpha 68.39(3)
_cell_angle_beta 82.91(3)
_cell_angle_gamma 65.21(3)
_cell_formula_units_Z 1
_cell_length_a 9.911(2)
_cell_length_b 10.461(2)
_cell_length_c 13.400(3)
_cell_measurement_reflns_used 11883
_cell_measurement_temperature 153(2)
_cell_measurement_theta_max 29.52
_cell_measurement_theta_min 1.635
_cell_volume 1171.8(6)
_computing_cell_refinement 'Bruker SAINT+'
_computing_data_collection 'Bruker SMART'
_computing_data_reduction 'Bruker SHELXTL'
_computing_molecular_graphics 'Bruker SHELXTL'
_computing_publication_material 'Bruker SHELXTL'
_computing_structure_refinement 'SHELXL-97 (Sheldrick, 1997)'
_computing_structure_solution 'SHELXS-97 (Sheldrick, 1990)'
_diffrn_ambient_temperature 153(2)
_diffrn_measured_fraction_theta_full 0.988
_diffrn_measured_fraction_theta_max 0.988
_diffrn_measurement_device_type 'CCD area detector'
_diffrn_measurement_method 'omega scans'
_diffrn_radiation_monochromator graphite
_diffrn_radiation_source 'rotating anode'
_diffrn_radiation_type MoK\a
_diffrn_radiation_wavelength 0.71073
_diffrn_reflns_av_R_equivalents 0.0395
_diffrn_reflns_av_sigmaI/netI 0.0484
_diffrn_reflns_limit_h_max 13
_diffrn_reflns_limit_h_min -13
_diffrn_reflns_limit_k_max 14
_diffrn_reflns_limit_k_min -14
_diffrn_reflns_limit_l_max 18
_diffrn_reflns_limit_l_min -18
_diffrn_reflns_number 13045
_diffrn_reflns_theta_full 29.17
_diffrn_reflns_theta_max 29.17
_diffrn_reflns_theta_min 1.64
_exptl_absorpt_coefficient_mu 1.464
_exptl_absorpt_correction_T_max 0.9045
_exptl_absorpt_correction_T_min 0.7021
_exptl_absorpt_correction_type empirical
_exptl_absorpt_process_details SADABS
_exptl_crystal_colour colourless
_exptl_crystal_density_diffrn 1.423
_exptl_crystal_density_method 'not measured'
_exptl_crystal_description block
_exptl_crystal_F_000 512
_exptl_crystal_size_max 0.26
_exptl_crystal_size_mid 0.13
_exptl_crystal_size_min 0.07
_refine_diff_density_max 0.745
_refine_diff_density_min -0.491
_refine_diff_density_rms 0.065
_refine_ls_extinction_method none
_refine_ls_goodness_of_fit_ref 0.952
_refine_ls_hydrogen_treatment constr
_refine_ls_matrix_type full
_refine_ls_number_parameters 271
_refine_ls_number_reflns 6257
_refine_ls_number_restraints 0
_refine_ls_restrained_S_all 0.952
_refine_ls_R_factor_all 0.0483
_refine_ls_R_factor_gt 0.0327
_refine_ls_shift/su_max 0.001
_refine_ls_shift/su_mean 0.000
_refine_ls_structure_factor_coef Fsqd
_refine_ls_weighting_details 'calc w=1/[\s^2^(Fo^2^)+(0.0426P)^2^+0.0000P] where P=(Fo^2^+2Fc^2^)/3'
_refine_ls_weighting_scheme calc
_refine_ls_wR_factor_gt 0.0735
_refine_ls_wR_factor_ref 0.0774
_reflns_number_gt 4926
_reflns_number_total 6257
_reflns_threshold_expression >2sigma(I)
_cod_data_source_file om200176y_si_002.cif
_cod_data_source_block sad1
_cod_depositor_comments
;
The following automatic conversions were performed:

'_symmetry_cell_setting' value 'Triclinic' changed to 'triclinic'
according to /home/saulius/struct/CIF-dictionaries/cif_core.dic
dictionary named 'cif_core.dic' version 2.4.1 from 2010-06-29.

Automatic conversion script
Id: cif_fix_values 1715 2011-07-08 13:25:40Z adriana 
;
_cod_original_cell_volume 1171.9(4)
_cod_original_sg_symbol_H-M 'P-1   '
_cod_database_code 4064569

loop_
_symmetry_equiv_pos_as_xyz
'x, y, z'
'-x, -y, -z'

loop_
_atom_site_label
_atom_site_type_symbol
_atom_site_fract_x
_atom_site_fract_y
_atom_site_fract_z
_atom_site_U_iso_or_equiv
_atom_site_adp_type
_atom_site_occupancy
_atom_site_symmetry_multiplicity
_atom_site_calc_flag
_atom_site_refinement_flags
Ga1 Ga 0.51612(2) 0.34335(3) 0.604589(17) 0.02125(6) Uani 1 1 d .
Cl1 Cl 0.59471(5) 0.53706(6) 0.56813(4) 0.02574(10) Uani 1 1 d .
Cl2 Cl 0.71738(6) 0.15788(6) 0.59613(4) 0.03162(12) Uani 1 1 d .
C1 C 0.3769(2) 0.3387(2) 0.72076(14) 0.0202(3) Uani 1 1 d .
C10 C 0.2620(2) 0.3050(2) 0.71707(16) 0.0248(4) Uani 1 1 d .
H10 H 0.1964 0.3085 0.7760 0.030 Uiso 1 1 calc R
C101 C 0.2226(2) 0.2631(2) 0.63425(15) 0.0244(4) Uani 1 1 d .
C102 C 0.3291(2) 0.1710(3) 0.58450(18) 0.0296(4) Uani 1 1 d .
H102 H 0.4318 0.1263 0.6077 0.036 Uiso 1 1 calc R
C103 C 0.2885(3) 0.1433(3) 0.5016(2) 0.0371(5) Uani 1 1 d .
H103 H 0.3630 0.0802 0.4674 0.045 Uiso 1 1 calc R
C104 C 0.1405(3) 0.2066(3) 0.46826(19) 0.0382(5) Uani 1 1 d .
H104 H 0.1127 0.1893 0.4098 0.046 Uiso 1 1 calc R
C105 C 0.0332(3) 0.2946(3) 0.51919(19) 0.0346(5) Uani 1 1 d .
H105 H -0.0696 0.3372 0.4968 0.041 Uiso 1 1 calc R
C106 C 0.0735(2) 0.3216(3) 0.60279(17) 0.0290(4) Uani 1 1 d .
H106 H -0.0017 0.3809 0.6390 0.035 Uiso 1 1 calc R
Si1 Si 0.40310(6) 0.39875(6) 0.83045(4) 0.01961(11) Uani 1 1 d .
C111 C 0.6087(2) 0.3398(2) 0.84744(14) 0.0222(4) Uani 1 1 d .
C112 C 0.7021(2) 0.1887(3) 0.86828(17) 0.0289(4) Uani 1 1 d .
H112 H 0.6603 0.1192 0.8723 0.035 Uiso 1 1 calc R
C113 C 0.8556(2) 0.1370(3) 0.88334(19) 0.0355(5) Uani 1 1 d .
H113 H 0.9187 0.0326 0.8978 0.043 Uiso 1 1 calc R
C114 C 0.9156(2) 0.2370(3) 0.87727(19) 0.0390(6) Uani 1 1 d .
H114 H 1.0208 0.2020 0.8885 0.047 Uiso 1 1 calc R
C115 C 0.8248(3) 0.3873(3) 0.85507(19) 0.0367(5) Uani 1 1 d .
H115 H 0.8674 0.4567 0.8498 0.044 Uiso 1 1 calc R
C116 C 0.6719(2) 0.4389(3) 0.84024(16) 0.0280(4) Uani 1 1 d .
H116 H 0.6096 0.5436 0.8249 0.034 Uiso 1 1 calc R
C121 C 0.3291(2) 0.3078(2) 0.96134(14) 0.0211(4) Uani 1 1 d .
C122 C 0.1772(2) 0.3486(3) 0.97311(17) 0.0295(4) Uani 1 1 d .
H122 H 0.1103 0.4230 0.9136 0.035 Uiso 1 1 calc R
C123 C 0.1198(3) 0.2848(3) 1.06862(19) 0.0356(5) Uani 1 1 d .
H123 H 0.0144 0.3133 1.0740 0.043 Uiso 1 1 calc R
C124 C 0.2131(3) 0.1807(3) 1.15568(19) 0.0396(5) Uani 1 1 d .
H124 H 0.1733 0.1366 1.2219 0.048 Uiso 1 1 calc R
C125 C 0.3649(3) 0.1399(3) 1.14727(19) 0.0441(6) Uani 1 1 d .
H125 H 0.4305 0.0684 1.2082 0.053 Uiso 1 1 calc R
C126 C 0.4226(3) 0.2022(3) 1.05086(18) 0.0353(5) Uani 1 1 d .
H126 H 0.5282 0.1724 1.0456 0.042 Uiso 1 1 calc R
C131 C 0.2995(2) 0.6068(2) 0.79134(15) 0.0215(4) Uani 1 1 d .
C132 C 0.2192(2) 0.6973(2) 0.69331(16) 0.0277(4) Uani 1 1 d .
H132 H 0.2187 0.6516 0.6431 0.033 Uiso 1 1 calc R
C133 C 0.1409(3) 0.8506(3) 0.66720(17) 0.0315(5) Uani 1 1 d .
H133 H 0.0870 0.9099 0.5994 0.038 Uiso 1 1 calc R
C134 C 0.1396(3) 0.9193(3) 0.73852(19) 0.0323(5) Uani 1 1 d .
H134 H 0.0855 1.0259 0.7204 0.039 Uiso 1 1 calc R
C135 C 0.2172(3) 0.8325(3) 0.83602(19) 0.0336(5) Uani 1 1 d .
H135 H 0.2165 0.8793 0.8858 0.040 Uiso 1 1 calc R
C136 C 0.2963(2) 0.6781(3) 0.86263(17) 0.0289(4) Uani 1 1 d .
H136 H 0.3494 0.6195 0.9307 0.035 Uiso 1 1 calc R

loop_
_atom_site_aniso_label
_atom_site_aniso_U_11
_atom_site_aniso_U_22
_atom_site_aniso_U_33
_atom_site_aniso_U_23
_atom_site_aniso_U_13
_atom_site_aniso_U_12
Ga1 0.02303(11) 0.02447(11) 0.01704(10) -0.00687(8) 0.00237(7) -0.01115(8)
Cl1 0.0327(2) 0.0311(3) 0.0185(2) -0.00576(18) -0.00185(17) -0.0193(2)
Cl2 0.0287(2) 0.0298(3) 0.0302(2) -0.0107(2) 0.00434(19) -0.0070(2)
C1 0.0222(8) 0.0220(9) 0.0168(8) -0.0062(7) 0.0014(6) -0.0100(7)
C10 0.0251(9) 0.0315(11) 0.0221(9) -0.0104(8) 0.0036(7) -0.0152(8)
C101 0.0292(10) 0.0272(10) 0.0218(9) -0.0068(8) 0.0021(7) -0.0179(8)
C102 0.0295(10) 0.0332(11) 0.0333(11) -0.0144(9) 0.0010(8) -0.0170(9)
C103 0.0402(12) 0.0429(14) 0.0415(13) -0.0259(11) 0.0061(10) -0.0209(11)
C104 0.0497(14) 0.0442(14) 0.0340(12) -0.0171(10) -0.0057(10) -0.0266(12)
C105 0.0349(11) 0.0389(13) 0.0346(11) -0.0112(10) -0.0071(9) -0.0184(10)
C106 0.0289(10) 0.0328(11) 0.0295(10) -0.0109(9) 0.0006(8) -0.0164(9)
Si1 0.0193(2) 0.0245(3) 0.0167(2) -0.00694(19) 0.00031(18) -0.0106(2)
C111 0.0209(8) 0.0335(11) 0.0151(8) -0.0091(7) 0.0014(6) -0.0133(8)
C112 0.0261(10) 0.0361(12) 0.0265(10) -0.0124(9) 0.0008(8) -0.0132(9)
C113 0.0247(10) 0.0438(14) 0.0315(11) -0.0136(10) 0.0010(8) -0.0075(9)
C114 0.0233(10) 0.0596(17) 0.0328(11) -0.0131(11) 0.0020(8) -0.0185(11)
C115 0.0326(11) 0.0537(15) 0.0333(11) -0.0129(10) 0.0007(9) -0.0280(11)
C116 0.0279(10) 0.0367(12) 0.0238(9) -0.0101(8) 0.0009(8) -0.0175(9)
C121 0.0244(9) 0.0255(9) 0.0149(8) -0.0076(7) 0.0026(7) -0.0115(8)
C122 0.0272(10) 0.0353(12) 0.0253(10) -0.0106(8) 0.0019(8) -0.0124(9)
C123 0.0339(11) 0.0427(13) 0.0355(11) -0.0160(10) 0.0131(9) -0.0217(10)
C124 0.0527(15) 0.0384(13) 0.0282(11) -0.0091(10) 0.0130(10) -0.0243(12)
C125 0.0484(14) 0.0448(15) 0.0240(11) 0.0027(10) -0.0020(10) -0.0167(12)
C126 0.0299(11) 0.0423(13) 0.0253(10) -0.0039(9) -0.0013(8) -0.0132(10)
C131 0.0218(8) 0.0268(10) 0.0193(8) -0.0091(7) 0.0036(7) -0.0129(8)
C132 0.0315(10) 0.0301(11) 0.0223(9) -0.0089(8) -0.0023(8) -0.0126(9)
C133 0.0345(11) 0.0299(11) 0.0255(10) -0.0061(8) -0.0012(8) -0.0112(9)
C134 0.0326(11) 0.0267(11) 0.0386(12) -0.0134(9) 0.0060(9) -0.0127(9)
C135 0.0374(11) 0.0369(12) 0.0337(11) -0.0221(10) 0.0052(9) -0.0145(10)
C136 0.0312(10) 0.0346(11) 0.0234(9) -0.0148(8) -0.0001(8) -0.0115(9)

loop_
_atom_type_symbol
_atom_type_description
_atom_type_scat_dispersion_real
_atom_type_scat_dispersion_imag
_atom_type_scat_source
C C 0.0033 0.0016 'International Tables Vol C Tables 4.2.6.8 and 6.1.1.4'
H H 0.0000 0.0000 'International Tables Vol C Tables 4.2.6.8 and 6.1.1.4'
Si Si 0.0817 0.0704 'International Tables Vol C Tables 4.2.6.8 and 6.1.1.4'
Cl Cl 0.1484 0.1585 'International Tables Vol C Tables 4.2.6.8 and 6.1.1.4'
Ga Ga 0.2307 1.6083 'International Tables Vol C Tables 4.2.6.8 and 6.1.1.4'

loop_
_geom_angle_atom_site_label_1
_geom_angle_atom_site_label_2
_geom_angle_atom_site_label_3
_geom_angle
_geom_angle_site_symmetry_3
C1 Ga1 Cl2 125.97(7) .
C1 Ga1 Cl1 112.19(6) .
Cl2 Ga1 Cl1 103.00(3) .
C1 Ga1 Cl1 114.73(6) 2_666
Cl2 Ga1 Cl1 105.80(4) 2_666
Cl1 Ga1 Cl1 88.14(3) 2_666
Ga1 Cl1 Ga1 91.86(3) 2_666
C10 C1 Si1 122.19(15) .
C10 C1 Ga1 120.63(14) .
Si1 C1 Ga1 116.99(10) .
C1 C10 C101 128.54(18) .
C1 C10 H10 115.7 .
C101 C10 H10 115.7 .
C102 C101 C106 118.89(19) .
C102 C101 C10 122.43(19) .
C106 C101 C10 118.66(19) .
C103 C102 C101 120.6(2) .
C103 C102 H102 119.7 .
C101 C102 H102 119.7 .
C104 C103 C102 120.0(2) .
C104 C103 H103 120.0 .
C102 C103 H103 120.0 .
C105 C104 C103 119.9(2) .
C105 C104 H104 120.1 .
C103 C104 H104 120.1 .
C104 C105 C106 120.1(2) .
C104 C105 H105 119.9 .
C106 C105 H105 119.9 .
C105 C106 C101 120.4(2) .
C105 C106 H106 119.8 .
C101 C106 H106 119.8 .
C131 Si1 C1 109.15(9) .
C131 Si1 C111 111.51(10) .
C1 Si1 C111 107.12(9) .
C131 Si1 C121 107.90(9) .
C1 Si1 C121 111.61(9) .
C111 Si1 C121 109.58(9) .
C116 C111 C112 118.48(18) .
C116 C111 Si1 123.41(16) .
C112 C111 Si1 118.11(16) .
C111 C112 C113 121.1(2) .
C111 C112 H112 119.5 .
C113 C112 H112 119.5 .
C114 C113 C112 119.5(2) .
C114 C113 H113 120.3 .
C112 C113 H113 120.3 .
C113 C114 C115 120.2(2) .
C113 C114 H114 119.9 .
C115 C114 H114 119.9 .
C114 C115 C116 120.4(2) .
C114 C115 H115 119.8 .
C116 C115 H115 119.8 .
C111 C116 C115 120.5(2) .
C111 C116 H116 119.8 .
C115 C116 H116 119.8 .
C122 C121 C126 117.46(19) .
C122 C121 Si1 120.40(15) .
C126 C121 Si1 122.10(15) .
C123 C122 C121 121.6(2) .
C123 C122 H122 119.2 .
C121 C122 H122 119.2 .
C124 C123 C122 120.3(2) .
C124 C123 H123 119.9 .
C122 C123 H123 119.9 .
C123 C124 C125 119.6(2) .
C123 C124 H124 120.2 .
C125 C124 H124 120.2 .
C124 C125 C126 120.1(2) .
C124 C125 H125 119.9 .
C126 C125 H125 119.9 .
C125 C126 C121 121.0(2) .
C125 C126 H126 119.5 .
C121 C126 H126 119.5 .
C132 C131 C136 117.27(19) .
C132 C131 Si1 122.72(15) .
C136 C131 Si1 119.98(15) .
C133 C132 C131 121.63(19) .
C133 C132 H132 119.2 .
C131 C132 H132 119.2 .
C132 C133 C134 120.3(2) .
C132 C133 H133 119.9 .
C134 C133 H133 119.9 .
C135 C134 C133 119.3(2) .
C135 C134 H134 120.4 .
C133 C134 H134 120.4 .
C134 C135 C136 120.6(2) .
C134 C135 H135 119.7 .
C136 C135 H135 119.7 .
C135 C136 C131 120.9(2) .
C135 C136 H136 119.5 .
C131 C136 H136 119.5 .

loop_
_geom_bond_atom_site_label_1
_geom_bond_atom_site_label_2
_geom_bond_distance
_geom_bond_site_symmetry_2
Ga1 C1 1.9495(19) .
Ga1 Cl2 2.1487(11) .
Ga1 Cl1 2.3350(8) .
Ga1 Cl1 2.3391(11) 2_666
Cl1 Ga1 2.3391(11) 2_666
C1 C10 1.337(3) .
C1 Si1 1.8799(19) .
C10 C101 1.478(3) .
C10 H10 0.9600 .
C101 C102 1.390(3) .
C101 C106 1.393(3) .
C102 C103 1.388(3) .
C102 H102 0.9600 .
C103 C104 1.385(4) .
C103 H103 0.9600 .
C104 C105 1.381(4) .
C104 H104 0.9600 .
C105 C106 1.390(3) .
C105 H105 0.9600 .
C106 H106 0.9600 .
Si1 C131 1.867(2) .
Si1 C111 1.882(2) .
Si1 C121 1.887(2) .
C111 C116 1.390(3) .
C111 C112 1.394(3) .
C112 C113 1.397(3) .
C112 H112 0.9600 .
C113 C114 1.380(4) .
C113 H113 0.9600 .
C114 C115 1.381(4) .
C114 H114 0.9600 .
C115 C116 1.392(3) .
C115 H115 0.9600 .
C116 H116 0.9600 .
C121 C122 1.387(3) .
C121 C126 1.399(3) .
C122 C123 1.385(3) .
C122 H122 0.9600 .
C123 C124 1.374(4) .
C123 H123 0.9600 .
C124 C125 1.383(4) .
C124 H124 0.9600 .
C125 C126 1.390(3) .
C125 H125 0.9600 .
C126 H126 0.9600 .
C131 C132 1.402(3) .
C131 C136 1.403(3) .
C132 C133 1.381(3) .
C132 H132 0.9600 .
C133 C134 1.387(3) .
C133 H133 0.9600 .
C134 C135 1.383(3) .
C134 H134 0.9600 .
C135 C136 1.390(3) .
C135 H135 0.9600 .
C136 H136 0.9600 .

loop_
_geom_torsion_atom_site_label_1
_geom_torsion_atom_site_label_2
_geom_torsion_atom_site_label_3
_geom_torsion_atom_site_label_4
_geom_torsion
_geom_torsion_site_symmetry_1
_geom_torsion_site_symmetry_4
C1 Ga1 Cl1 Ga1 -116.03(7) . 2_666
Cl2 Ga1 Cl1 Ga1 105.79(4) . 2_666
Cl1 Ga1 Cl1 Ga1 0.0 2_666 2_666
Cl2 Ga1 C1 C10 -91.07(17) . .
Cl1 Ga1 C1 C10 142.34(16) . .
Cl1 Ga1 C1 C10 43.75(19) 2_666 .
Cl2 Ga1 C1 Si1 93.83(11) . .
Cl1 Ga1 C1 Si1 -32.77(12) . .
Cl1 Ga1 C1 Si1 -131.35(8) 2_666 .
Si1 C1 C10 C101 176.98(17) . .
Ga1 C1 C10 C101 2.1(3) . .
C1 C10 C101 C102 38.8(3) . .
C1 C10 C101 C106 -139.3(2) . .
C106 C101 C102 C103 2.8(3) . .
C10 C101 C102 C103 -175.3(2) . .
C101 C102 C103 C104 -0.5(4) . .
C102 C103 C104 C105 -1.5(4) . .
C103 C104 C105 C106 1.0(4) . .
C104 C105 C106 C101 1.4(4) . .
C102 C101 C106 C105 -3.3(3) . .
C10 C101 C106 C105 174.8(2) . .
C10 C1 Si1 C131 -87.57(19) . .
Ga1 C1 Si1 C131 87.45(12) . .
C10 C1 Si1 C111 151.56(17) . .
Ga1 C1 Si1 C111 -33.42(13) . .
C10 C1 Si1 C121 31.6(2) . .
Ga1 C1 Si1 C121 -153.37(10) . .
C131 Si1 C111 C116 4.98(18) . .
C1 Si1 C111 C116 124.34(16) . .
C121 Si1 C111 C116 -114.42(17) . .
C131 Si1 C111 C112 -174.99(15) . .
C1 Si1 C111 C112 -55.63(17) . .
C121 Si1 C111 C112 65.61(17) . .
C116 C111 C112 C113 1.0(3) . .
Si1 C111 C112 C113 -179.03(16) . .
C111 C112 C113 C114 -0.1(3) . .
C112 C113 C114 C115 -0.9(3) . .
C113 C114 C115 C116 1.0(4) . .
C112 C111 C116 C115 -0.9(3) . .
Si1 C111 C116 C115 179.15(16) . .
C114 C115 C116 C111 -0.1(3) . .
C131 Si1 C121 C122 50.25(19) . .
C1 Si1 C121 C122 -69.66(19) . .
C111 Si1 C121 C122 171.85(17) . .
C131 Si1 C121 C126 -127.21(18) . .
C1 Si1 C121 C126 112.88(19) . .
C111 Si1 C121 C126 -5.6(2) . .
C126 C121 C122 C123 -1.8(3) . .
Si1 C121 C122 C123 -179.34(18) . .
C121 C122 C123 C124 1.5(4) . .
C122 C123 C124 C125 -0.1(4) . .
C123 C124 C125 C126 -1.0(4) . .
C124 C125 C126 C121 0.7(4) . .
C122 C121 C126 C125 0.7(4) . .
Si1 C121 C126 C125 178.2(2) . .
C1 Si1 C131 C132 -1.01(19) . .
C111 Si1 C131 C132 117.14(17) . .
C121 Si1 C131 C132 -122.47(17) . .
C1 Si1 C131 C136 177.06(16) . .
C111 Si1 C131 C136 -64.79(18) . .
C121 Si1 C131 C136 55.60(18) . .
C136 C131 C132 C133 0.5(3) . .
Si1 C131 C132 C133 178.59(17) . .
C131 C132 C133 C134 -0.1(3) . .
C132 C133 C134 C135 -0.2(3) . .
C133 C134 C135 C136 0.2(3) . .
C134 C135 C136 C131 0.1(3) . .
C132 C131 C136 C135 -0.5(3) . .
Si1 C131 C136 C135 -178.62(17) . .
